data_7245356
loop_
_publ_author_name
'Omoregie, Helen Oluwatola'
'Oloba-Whenu, Oluwakemi A.'
'Olowu, Olawale J.'
'Fasina, Tolulope M.'
'Friedrich, Alexandra'
'Haehnel, Martin'
'Marder, Todd B.'

_publ_section_title
;
 Mixed-ligand complexes of copper(ii) with thienoyltrifluoroacetonate and
 nitrogen containing ligands: synthesis, structures, antimicrobial
 activity, cytotoxicity, Hirshfeld surface analysis and DFT studies
;
_journal_issue 36
_journal_name_full 'RSC Advances'
_journal_page_first 23513
_journal_page_last 23526
_journal_paper_doi 10.1039/D2RA02428D
_journal_volume 12
_journal_year 2022
_chemical_formula_moiety 'C18 H12 Cl Cu F3 N2 O2 S'
_chemical_formula_sum 'C18 H12 Cl Cu F3 N2 O2 S'
_chemical_formula_weight 476.35
_space_group_crystal_system monoclinic
_space_group_IT_number 14
_space_group_name_Hall '-P 2ybc'
_space_group_name_H-M_alt 'P 1 21/c 1'
_atom_sites_solution_hydrogens geom
_atom_sites_solution_primary dual
_atom_sites_solution_secondary iterative
_audit_creation_method SHELXL-2018/3
_audit_update_record
;
2021-01-15 deposited with the CCDC.	2022-08-02 downloaded from the CCDC.
;
_cell_angle_alpha 90
_cell_angle_beta 106.899(13)
_cell_angle_gamma 90
_cell_formula_units_Z 4
_cell_length_a 13.023(6)
_cell_length_b 8.377(4)
_cell_length_c 17.040(7)
_cell_measurement_reflns_used 9982
_cell_measurement_temperature 100(2)
_cell_measurement_theta_max 26.91
_cell_measurement_theta_min 2.50
_cell_volume 1778.7(14)
_computing_cell_refinement 'Saint+ ver. V8.34A (Bruker AXS)'
_computing_data_collection 'APEX2 ver. 2014.9 (Bruker AXS)'
_computing_data_reduction 'Saint+ ver. V8.34A (Bruker AXS)'
_computing_molecular_graphics 'ShelXLe (Huebschle et all, 2011)'
_computing_publication_material 'SHELXL-2014/7 (Sheldrick, 2014)'
_computing_structure_refinement 'SHELXL-2014/7 (Sheldrick, 2014)'
_computing_structure_solution 'SHELXT (Sheldrick, 2012)'
_diffrn_ambient_temperature 100(2)
_diffrn_detector 'CCD area detector (Apex2)'
_diffrn_detector_area_resol_mean 8.333
_diffrn_measured_fraction_theta_full 1.000
_diffrn_measured_fraction_theta_max 1.000
_diffrn_measurement_device_type 'Bruker X8-APEX II'
_diffrn_measurement_method '\f and \w scans'
_diffrn_radiation_type MoK\a
_diffrn_radiation_wavelength 0.71073
_diffrn_reflns_av_R_equivalents 0.0254
_diffrn_reflns_av_unetI/netI 0.0086
_diffrn_reflns_Laue_measured_fraction_full 1.000
_diffrn_reflns_Laue_measured_fraction_max 1.000
_diffrn_reflns_limit_h_max 16
_diffrn_reflns_limit_h_min -16
_diffrn_reflns_limit_k_max 10
_diffrn_reflns_limit_k_min -10
_diffrn_reflns_limit_l_max 21
_diffrn_reflns_limit_l_min -21
_diffrn_reflns_number 64883
_diffrn_reflns_point_group_measured_fraction_full 1.000
_diffrn_reflns_point_group_measured_fraction_max 1.000
_diffrn_reflns_theta_full 25.242
_diffrn_reflns_theta_max 26.000
_diffrn_reflns_theta_min 1.634
_diffrn_source 'rotating anode (Nonius FR-591)'
_exptl_absorpt_coefficient_mu 1.543
_exptl_absorpt_correction_T_max 0.7454
_exptl_absorpt_correction_T_min 0.6300
_exptl_absorpt_correction_type multi-scan
_exptl_absorpt_process_details 'SadAbs 2014/5 (Bruker AXS)'
_exptl_crystal_colour green
_exptl_crystal_density_diffrn 1.779
_exptl_crystal_description block
_exptl_crystal_F_000 956
_exptl_crystal_recrystallization_method 'Re-crystallisation from solvent: Methanol/diethylether'
_exptl_crystal_size_max 0.500
_exptl_crystal_size_mid 0.450
_exptl_crystal_size_min 0.400
_refine_diff_density_max 0.710
_refine_diff_density_min -0.626
_refine_diff_density_rms 0.064
_refine_ls_extinction_method none
_refine_ls_goodness_of_fit_ref 1.040
_refine_ls_hydrogen_treatment constr
_refine_ls_matrix_type full
_refine_ls_number_parameters 283
_refine_ls_number_reflns 3500
_refine_ls_number_restraints 58
_refine_ls_restrained_S_all 1.182
_refine_ls_R_factor_all 0.0261
_refine_ls_R_factor_gt 0.0249
_refine_ls_shift/su_max 0.003
_refine_ls_shift/su_mean 0.000
_refine_ls_structure_factor_coef Fsqd
_refine_ls_weighting_details 'w=1/[\s^2^(Fo^2^)+(0.0275P)^2^+2.7644P] where P=(Fo^2^+2Fc^2^)/3'
_refine_ls_weighting_scheme calc
_refine_ls_wR_factor_gt 0.0618
_refine_ls_wR_factor_ref 0.0629
_reflns_Friedel_coverage 0.000
_reflns_number_gt 3350
_reflns_number_total 3500
_reflns_threshold_expression 'I > 2\s(I)'
_cod_data_source_file d2ra02428d2.cif
_cod_data_source_block cmpd4_CuTTAbipyCl
_cod_original_sg_symbol_H-M 'P 21/c'
_cod_database_code 7245356
_shelx_shelxl_version_number 2018/3
_shelx_space_group_comment
;
The symmetry employed for this shelxl refinement is uniquely defined
by the following loop, which should always be used as a source of
symmetry information in preference to the above space-group names.
They are only intended as comments.
;
_shelx_estimated_absorpt_t_min 0.512
_shelx_estimated_absorpt_t_max 0.577

loop_
_space_group_symop_operation_xyz
'x, y, z'
'-x, y+1/2, -z+1/2'
'-x, -y, -z'
'x, -y-1/2, z-1/2'

loop_
_atom_site_label
_atom_site_type_symbol
_atom_site_fract_x
_atom_site_fract_y
_atom_site_fract_z
_atom_site_U_iso_or_equiv
_atom_site_adp_type
_atom_site_occupancy
_atom_site_site_symmetry_order
_atom_site_calc_flag
_atom_site_refinement_flags_posn
_atom_site_refinement_flags_adp
_atom_site_refinement_flags_occupancy
_atom_site_disorder_assembly
_atom_site_disorder_group
Cu1 Cu 0.24073(2) 0.53148(3) 0.43355(2) 0.01129(8) Uani 1 1 d . . . . .
Cl1 Cl 0.13392(3) 0.76737(5) 0.37132(3) 0.01487(10) Uani 1 1 d . . . . .
F1A F 0.3476(4) 0.2813(4) 0.2317(2) 0.0243(7) Uani 0.772(11) 1 d . U P A 3
F2A F 0.3059(4) 0.5139(5) 0.17732(19) 0.0315(8) Uani 0.772(11) 1 d . U P A 3
F3A F 0.4718(3) 0.4490(6) 0.2304(2) 0.0317(8) Uani 0.772(11) 1 d . U P A 3
F2B F 0.2794(9) 0.4688(15) 0.1807(7) 0.0273(15) Uani 0.228(11) 1 d . U P A 4
F3B F 0.4474(10) 0.5053(16) 0.2161(6) 0.0314(14) Uani 0.228(11) 1 d . U P A 4
F1B F 0.3820(10) 0.2893(19) 0.2401(9) 0.0266(15) Uani 0.228(11) 1 d . U P A 4
O1 O 0.27917(10) 0.46242(16) 0.33661(8) 0.0155(3) Uani 1 1 d . . . . .
O2 O 0.37753(10) 0.63932(16) 0.47883(8) 0.0150(3) Uani 1 1 d . . . . .
N1 N 0.12423(12) 0.36781(18) 0.41355(9) 0.0118(3) Uani 1 1 d . . . . .
N2 N 0.21794(13) 0.52988(18) 0.54524(9) 0.0127(3) Uani 1 1 d . . . . .
C1 C 0.37295(16) 0.4377(2) 0.24026(12) 0.0161(4) Uani 1 1 d . . . . .
C2 C 0.36549(15) 0.5037(2) 0.32198(11) 0.0135(4) Uani 1 1 d . . . . .
C3 C 0.44830(15) 0.5974(2) 0.36702(11) 0.0151(4) Uani 1 1 d . . . . .
H3 H 0.506186 0.620245 0.345381 0.018 Uiso 1 1 calc R U . . .
C4 C 0.45064(14) 0.6613(2) 0.44473(11) 0.0129(4) Uani 1 1 d . . . . .
C5 C 0.54000(14) 0.7600(2) 0.49030(10) 0.0146(4) Uani 1 1 d D . . . .
C7 C 0.69816(16) 0.9175(2) 0.52801(14) 0.0275(5) Uani 1 1 d D . . . .
H7A H 0.763078 0.965465 0.525160 0.033 Uiso 0.7855(16) 1 calc R U P B 1
H7B H 0.764102 0.967216 0.529049 0.033 Uiso 0.2145(16) 1 calc R U P B 2
C8 C 0.65037(17) 0.9431(2) 0.58767(14) 0.0271(5) Uani 1 1 d D . . . .
H8A H 0.680481 1.011906 0.632812 0.033 Uiso 0.7855(16) 1 calc R U P B 1
H8B H 0.674524 1.010635 0.634186 0.033 Uiso 0.2145(16) 1 calc R U P B 2
C9 C 0.08215(15) 0.2894(2) 0.34312(11) 0.0145(4) Uani 1 1 d . . . . .
H9 H 0.107231 0.313377 0.297378 0.017 Uiso 1 1 calc R U . . .
C10 C 0.00323(15) 0.1745(2) 0.33468(12) 0.0168(4) Uani 1 1 d . . . . .
H10 H -0.025187 0.119756 0.284168 0.020 Uiso 1 1 calc R U . . .
C11 C -0.03326(15) 0.1411(2) 0.40141(12) 0.0169(4) Uani 1 1 d . . . . .
H11 H -0.086984 0.062209 0.397250 0.020 Uiso 1 1 calc R U . . .
C12 C 0.00874(15) 0.2231(2) 0.47448(11) 0.0145(4) Uani 1 1 d . . . . .
H12 H -0.016321 0.202560 0.520592 0.017 Uiso 1 1 calc R U . . .
C13 C 0.08824(14) 0.3359(2) 0.47860(11) 0.0115(3) Uani 1 1 d . . . . .
C14 C 0.14078(14) 0.4293(2) 0.55326(11) 0.0117(3) Uani 1 1 d . . . . .
C15 C 0.11383(15) 0.4171(2) 0.62618(11) 0.0142(4) Uani 1 1 d . . . . .
H15 H 0.058885 0.346160 0.630660 0.017 Uiso 1 1 calc R U . . .
C16 C 0.16884(16) 0.5105(2) 0.69236(12) 0.0168(4) Uani 1 1 d . . . . .
H16 H 0.151778 0.504590 0.742827 0.020 Uiso 1 1 calc R U . . .
C17 C 0.24876(16) 0.6125(2) 0.68412(11) 0.0176(4) Uani 1 1 d . . . . .
H17 H 0.287730 0.676533 0.728888 0.021 Uiso 1 1 calc R U . . .
C18 C 0.27090(15) 0.6193(2) 0.60942(11) 0.0166(4) Uani 1 1 d . . . . .
H18 H 0.325375 0.689717 0.603528 0.020 Uiso 1 1 calc R U . . .
S1A S 0.53814(5) 0.84836(10) 0.57705(4) 0.01225(15) Uani 0.7855(16) 1 d D U P B 1
C6A C 0.6367(3) 0.8094(5) 0.4715(2) 0.01225(15) Uani 0.7855(16) 1 d D . P B 1
H6A H 0.656235 0.771881 0.425222 0.015 Uiso 0.7855(16) 1 calc R U P B 1
S1B S 0.6404(3) 0.8044(4) 0.45893(17) 0.01225(15) Uani 0.2145(16) 1 d D U P B 2
C6B C 0.5575(8) 0.8483(16) 0.5660(6) 0.01225(15) Uani 0.2145(16) 1 d D U P B 2
H6B H 0.509639 0.842572 0.598656 0.015 Uiso 0.2145(16) 1 calc R U P B 2

loop_
_atom_site_aniso_label
_atom_site_aniso_U_11
_atom_site_aniso_U_22
_atom_site_aniso_U_33
_atom_site_aniso_U_23
_atom_site_aniso_U_13
_atom_site_aniso_U_12
Cu1 0.01192(12) 0.01289(12) 0.00939(12) -0.00197(8) 0.00364(9) -0.00240(8)
Cl1 0.0163(2) 0.0141(2) 0.0136(2) 0.00249(16) 0.00352(16) -0.00129(16)
F1A 0.0408(18) 0.0163(9) 0.0198(11) -0.0062(8) 0.0149(13) -0.0085(13)
F2A 0.0514(18) 0.0294(16) 0.0127(8) 0.0052(10) 0.0077(10) 0.0171(13)
F3A 0.0241(12) 0.0459(18) 0.0315(13) -0.0164(12) 0.0182(10) -0.0082(11)
F2B 0.039(3) 0.026(3) 0.015(2) 0.001(2) 0.004(2) 0.009(2)
F3B 0.037(3) 0.040(3) 0.023(2) -0.003(2) 0.019(2) -0.007(2)
F1B 0.035(3) 0.025(2) 0.024(2) -0.006(2) 0.014(3) -0.003(3)
O1 0.0137(6) 0.0195(7) 0.0141(6) -0.0043(5) 0.0055(5) -0.0033(5)
O2 0.0148(6) 0.0171(7) 0.0129(6) -0.0020(5) 0.0038(5) -0.0032(5)
N1 0.0119(7) 0.0113(7) 0.0115(7) -0.0001(6) 0.0024(6) 0.0019(6)
N2 0.0137(7) 0.0121(8) 0.0122(7) -0.0003(6) 0.0037(6) 0.0006(6)
C1 0.0182(9) 0.0160(9) 0.0156(9) 0.0004(7) 0.0072(7) -0.0006(8)
C2 0.0176(9) 0.0112(8) 0.0121(8) 0.0025(7) 0.0052(7) 0.0020(7)
C3 0.0159(9) 0.0154(9) 0.0151(9) 0.0017(7) 0.0065(7) -0.0022(7)
C4 0.0140(8) 0.0090(8) 0.0143(9) 0.0046(7) 0.0021(7) 0.0014(7)
C5 0.0153(9) 0.0106(8) 0.0153(9) 0.0032(7) 0.0003(7) 0.0008(7)
C7 0.0126(9) 0.0183(10) 0.0467(14) 0.0121(10) 0.0009(9) -0.0006(8)
C8 0.0305(12) 0.0132(9) 0.0242(11) -0.0019(8) -0.0130(9) 0.0030(9)
C9 0.0154(9) 0.0152(9) 0.0119(8) 0.0000(7) 0.0026(7) 0.0016(7)
C10 0.0178(9) 0.0152(9) 0.0140(9) -0.0022(7) -0.0008(7) 0.0001(7)
C11 0.0153(9) 0.0131(9) 0.0205(10) 0.0007(8) 0.0027(7) -0.0026(7)
C12 0.0144(9) 0.0137(9) 0.0152(9) 0.0021(7) 0.0038(7) 0.0011(7)
C13 0.0116(8) 0.0106(8) 0.0117(8) 0.0016(7) 0.0023(7) 0.0035(7)
C14 0.0115(8) 0.0101(8) 0.0129(8) 0.0012(7) 0.0026(7) 0.0035(7)
C15 0.0142(9) 0.0148(9) 0.0138(9) 0.0016(7) 0.0042(7) 0.0014(7)
C16 0.0200(10) 0.0193(9) 0.0113(9) 0.0008(7) 0.0053(7) 0.0035(8)
C17 0.0214(10) 0.0185(10) 0.0116(9) -0.0029(7) 0.0028(7) -0.0009(8)
C18 0.0179(9) 0.0155(9) 0.0157(9) -0.0032(7) 0.0039(7) -0.0027(7)
S1A 0.0138(3) 0.0140(2) 0.0100(3) -0.0009(2) 0.0051(2) -0.0003(2)
C6A 0.0138(3) 0.0140(2) 0.0100(3) -0.0009(2) 0.0051(2) -0.0003(2)
S1B 0.0138(3) 0.0140(2) 0.0100(3) -0.0009(2) 0.0051(2) -0.0003(2)
C6B 0.0138(3) 0.0140(2) 0.0100(3) -0.0009(2) 0.0051(2) -0.0003(2)

loop_
_atom_type_symbol
_atom_type_description
_atom_type_scat_dispersion_real
_atom_type_scat_dispersion_imag
_atom_type_scat_source
C C 0.0033 0.0016 'International Tables Vol C Tables 4.2.6.8 and 6.1.1.4'
H H 0.0000 0.0000 'International Tables Vol C Tables 4.2.6.8 and 6.1.1.4'
N N 0.0061 0.0033 'International Tables Vol C Tables 4.2.6.8 and 6.1.1.4'
O O 0.0106 0.0060 'International Tables Vol C Tables 4.2.6.8 and 6.1.1.4'
Cu Cu 0.3201 1.2651 'International Tables Vol C Tables 4.2.6.8 and 6.1.1.4'
F F 0.0171 0.0103 'International Tables Vol C Tables 4.2.6.8 and 6.1.1.4'
S S 0.1246 0.1234 'International Tables Vol C Tables 4.2.6.8 and 6.1.1.4'
Cl Cl 0.1484 0.1585 'International Tables Vol C Tables 4.2.6.8 and 6.1.1.4'

loop_
_geom_angle_atom_site_label_1
_geom_angle_atom_site_label_2
_geom_angle_atom_site_label_3
_geom_angle
_geom_angle_site_symmetry_1
_geom_angle_site_symmetry_3
_geom_angle_publ_flag
O2 Cu1 O1 92.45(6) . . ?
O2 Cu1 N1 161.43(6) . . ?
O1 Cu1 N1 91.21(6) . . ?
O2 Cu1 N2 89.87(6) . . ?
O1 Cu1 N2 161.11(6) . . ?
N1 Cu1 N2 80.98(6) . . ?
O2 Cu1 Cl1 97.77(5) . . ?
O1 Cu1 Cl1 97.18(5) . . ?
N1 Cu1 Cl1 99.83(6) . . ?
N2 Cu1 Cl1 101.08(5) . . ?
C2 O1 Cu1 123.14(12) . . ?
C4 O2 Cu1 127.60(12) . . ?
C9 N1 C13 119.34(16) . . ?
C9 N1 Cu1 125.61(13) . . ?
C13 N1 Cu1 115.04(12) . . ?
C18 N2 C14 119.26(16) . . ?
C18 N2 Cu1 125.92(13) . . ?
C14 N2 Cu1 114.82(12) . . ?
F1B C1 F3B 110.9(7) . . ?
F2A C1 F1A 107.2(2) . . ?
F2A C1 F3A 106.9(2) . . ?
F1A C1 F3A 105.5(2) . . ?
F1B C1 F2B 104.7(7) . . ?
F3B C1 F2B 105.7(6) . . ?
F1B C1 C2 113.1(7) . . ?
F3B C1 C2 112.7(5) . . ?
F2A C1 C2 111.1(2) . . ?
F1A C1 C2 111.8(2) . . ?
F3A C1 C2 113.83(19) . . ?
F2B C1 C2 109.2(5) . . ?
O1 C2 C3 130.01(18) . . ?
O1 C2 C1 112.04(16) . . ?
C3 C2 C1 117.94(17) . . ?
C2 C3 C4 122.47(17) . . ?
C2 C3 H3 118.8 . . ?
C4 C3 H3 118.8 . . ?
O2 C4 C3 123.94(17) . . ?
O2 C4 C5 115.46(16) . . ?
C3 C4 C5 120.60(16) . . ?
C6B C5 C4 131.4(3) . . ?
C6A C5 C4 131.08(19) . . ?
C6B C5 S1B 104.3(3) . . ?
C4 C5 S1B 124.10(17) . . ?
C6A C5 S1A 107.97(17) . . ?
C4 C5 S1A 120.83(13) . . ?
C8 C7 C6A 108.9(2) . . ?
C8 C7 S1B 116.45(19) . . ?
C8 C7 H7A 125.5 . . ?
C6A C7 H7A 125.5 . . ?
C8 C7 H7B 121.8 . . ?
S1B C7 H7B 121.8 . . ?
C7 C8 C6B 105.2(3) . . ?
C7 C8 S1A 115.68(16) . . ?
C7 C8 H8A 122.2 . . ?
S1A C8 H8A 122.2 . . ?
C7 C8 H8B 127.4 . . ?
C6B C8 H8B 127.4 . . ?
N1 C9 C10 122.18(17) . . ?
N1 C9 H9 118.9 . . ?
C10 C9 H9 118.9 . . ?
C11 C10 C9 118.50(17) . . ?
C11 C10 H10 120.7 . . ?
C9 C10 H10 120.7 . . ?
C10 C11 C12 119.87(18) . . ?
C10 C11 H11 120.1 . . ?
C12 C11 H11 120.1 . . ?
C11 C12 C13 118.42(18) . . ?
C11 C12 H12 120.8 . . ?
C13 C12 H12 120.8 . . ?
N1 C13 C12 121.68(17) . . ?
N1 C13 C14 114.63(16) . . ?
C12 C13 C14 123.69(17) . . ?
N2 C14 C15 121.74(17) . . ?
N2 C14 C13 114.52(16) . . ?
C15 C14 C13 123.74(17) . . ?
C16 C15 C14 118.67(18) . . ?
C16 C15 H15 120.7 . . ?
C14 C15 H15 120.7 . . ?
C17 C16 C15 119.40(18) . . ?
C17 C16 H16 120.3 . . ?
C15 C16 H16 120.3 . . ?
C16 C17 C18 118.81(18) . . ?
C16 C17 H17 120.6 . . ?
C18 C17 H17 120.6 . . ?
N2 C18 C17 122.11(18) . . ?
N2 C18 H18 118.9 . . ?
C17 C18 H18 118.9 . . ?
C8 S1A C5 94.09(11) . . ?
C7 C6A C5 113.3(3) . . ?
C7 C6A H6A 123.4 . . ?
C5 C6A H6A 123.4 . . ?
C7 S1B C5 98.90(16) . . ?
C8 C6B C5 115.1(5) . . ?
C8 C6B H6B 122.4 . . ?
C5 C6B H6B 122.4 . . ?

loop_
_geom_bond_atom_site_label_1
_geom_bond_atom_site_label_2
_geom_bond_distance
_geom_bond_site_symmetry_2
_geom_bond_publ_flag
Cu1 O2 1.9458(15) . ?
Cu1 O1 1.9480(15) . ?
Cu1 N1 1.9993(17) . ?
Cu1 N2 2.0096(17) . ?
Cu1 Cl1 2.4712(10) . ?
F1A C1 1.348(4) . ?
F2A C1 1.332(4) . ?
F3A C1 1.349(3) . ?
F2B C1 1.365(11) . ?
F3B C1 1.289(10) . ?
F1B C1 1.249(16) . ?
O1 C2 1.268(2) . ?
O2 C4 1.265(2) . ?
N1 C9 1.338(2) . ?
N1 C13 1.350(2) . ?
N2 C18 1.340(2) . ?
N2 C14 1.348(2) . ?
C1 C2 1.527(3) . ?
C2 C3 1.373(3) . ?
C3 C4 1.421(3) . ?
C3 H3 0.9500 . ?
C4 C5 1.454(3) . ?
C5 C6B 1.446(6) . ?
C5 C6A 1.447(4) . ?
C5 S1B 1.593(3) . ?
C5 S1A 1.6599(19) . ?
C7 C8 1.355(4) . ?
C7 C6A 1.393(4) . ?
C7 S1B 1.528(3) . ?
C7 H7A 0.9500 . ?
C7 H7B 0.9500 . ?
C8 C6B 1.403(5) . ?
C8 S1A 1.626(2) . ?
C8 H8A 0.9500 . ?
C8 H8B 0.9500 . ?
C9 C10 1.385(3) . ?
C9 H9 0.9500 . ?
C10 C11 1.382(3) . ?
C10 H10 0.9500 . ?
C11 C12 1.388(3) . ?
C11 H11 0.9500 . ?
C12 C13 1.388(3) . ?
C12 H12 0.9500 . ?
C13 C14 1.481(3) . ?
C14 C15 1.390(3) . ?
C15 C16 1.389(3) . ?
C15 H15 0.9500 . ?
C16 C17 1.385(3) . ?
C16 H16 0.9500 . ?
C17 C18 1.386(3) . ?
C17 H17 0.9500 . ?
C18 H18 0.9500 . ?
C6A H6A 0.9500 . ?
C6B H6B 0.9500 . ?
